data_7036736
loop_
_publ_author_name
'Trautwein, Ralf'
'Almazahreh, Laith R.'
'G\"orls, Helmar'
'Weigand, Wolfgang'

_publ_section_title
;
 Steric effect of the dithiolato linker on the reduction mechanism of
 [Fe2(CO)6{\m-(XCH2)2CRR'}] hydrogenase models (X = S, Se).
;
_journal_issue 43
_journal_name_full 'Dalton transactions (Cambridge, England : 2003)'
_journal_page_first 18780
_journal_page_last 18794
_journal_paper_doi 10.1039/c5dt01387a
_journal_volume 44
_journal_year 2015
_chemical_formula_moiety 'C11 H10 Fe2 O6 Se2'
_chemical_formula_sum 'C11 H10 Fe2 O6 Se2'
_chemical_formula_weight 507.81
_space_group_IT_number 62
_symmetry_cell_setting orthorhombic
_symmetry_space_group_name_Hall '-P 2ac 2n'
_symmetry_space_group_name_H-M 'P n m a'
_atom_sites_solution_hydrogens geom
_atom_sites_solution_primary direct
_atom_sites_solution_secondary difmap
_audit_creation_method SHELXL-97
_audit_update_record
;
2015-09-29 deposited with the CCDC.
2015-09-30 downloaded from the CCDC.
;
_cell_angle_alpha 90
_cell_angle_beta 90
_cell_angle_gamma 90
_cell_formula_units_Z 12
_cell_length_a 9.1208(4)
_cell_length_b 10.1728(5)
_cell_length_c 51.123(3)
_cell_measurement_reflns_used 10412
_cell_measurement_temperature 133(2)
_cell_measurement_theta_max 27.55
_cell_measurement_theta_min 2.04
_cell_volume 4743.4(4)
_computing_cell_refinement DENZO
_computing_data_collection COLLECT
_computing_data_reduction DENZO
_computing_molecular_graphics SHELXTL/PC
_computing_publication_material SHELXL-97
_computing_structure_refinement 'SHELXL-97 (Sheldrick, 2008)'
_computing_structure_solution 'SHELXS-97 (Sheldrick, 2008)'
_diffrn_ambient_temperature 133(2)
_diffrn_measured_fraction_theta_full 0.851
_diffrn_measured_fraction_theta_max 0.774
_diffrn_measurement_device_type KappaCCD
_diffrn_measurement_method 'phi- + omega-scan'
_diffrn_radiation_monochromator graphite
_diffrn_radiation_source 'fine-focus sealed tube'
_diffrn_radiation_type MoK\a
_diffrn_radiation_wavelength 0.71073
_diffrn_reflns_av_R_equivalents 0.0238
_diffrn_reflns_av_unetI/netI 0.0295
_diffrn_reflns_limit_h_max 9
_diffrn_reflns_limit_h_min -11
_diffrn_reflns_limit_k_max 13
_diffrn_reflns_limit_k_min -9
_diffrn_reflns_limit_l_max 64
_diffrn_reflns_limit_l_min -66
_diffrn_reflns_number 10412
_diffrn_reflns_theta_full 25.00
_diffrn_reflns_theta_max 27.55
_diffrn_reflns_theta_min 2.04
_exptl_absorpt_coefficient_mu 6.458
_exptl_absorpt_correction_T_max 0.7456
_exptl_absorpt_correction_T_min 0.6252
_exptl_absorpt_correction_type multi-scan
_exptl_absorpt_process_details 'SADABS, Bruker-AXS, 2002'
_exptl_crystal_colour brown
_exptl_crystal_density_diffrn 2.133
_exptl_crystal_density_method 'not measured'
_exptl_crystal_description prism
_exptl_crystal_F_000 2928
_exptl_crystal_size_max 0.046
_exptl_crystal_size_mid 0.036
_exptl_crystal_size_min 0.028
_refine_diff_density_max 0.830
_refine_diff_density_min -0.613
_refine_diff_density_rms 0.103
_refine_ls_extinction_method none
_refine_ls_goodness_of_fit_ref 1.227
_refine_ls_hydrogen_treatment constr
_refine_ls_matrix_type full
_refine_ls_number_parameters 325
_refine_ls_number_reflns 4469
_refine_ls_number_restraints 0
_refine_ls_restrained_S_all 1.227
_refine_ls_R_factor_all 0.0444
_refine_ls_R_factor_gt 0.0365
_refine_ls_shift/su_max 0.002
_refine_ls_shift/su_mean 0.000
_refine_ls_structure_factor_coef Fsqd
_refine_ls_weighting_details 'calc w=1/[\s^2^(Fo^2^)+(0.0000P)^2^+19.1845P] where P=(Fo^2^+2Fc^2^)/3'
_refine_ls_weighting_scheme calc
_refine_ls_wR_factor_gt 0.0698
_refine_ls_wR_factor_ref 0.0735
_reflns_number_gt 3967
_reflns_number_total 4469
_reflns_threshold_expression >2sigma(I)
_cod_data_source_file c5dt01387a2.cif
_cod_data_source_block FO5155
_cod_depositor_comments 'Adding full bibliography for 7036735--7036736.cif.'
_cod_database_code 7036736
_publcif_datablock.id {2bec24e6-36d9-4f21-b3f7-a22290ec5fab}

loop_
_symmetry_equiv_pos_as_xyz
'x, y, z'
'-x+1/2, -y, z+1/2'
'-x, y+1/2, -z'
'x+1/2, -y+1/2, -z+1/2'
'-x, -y, -z'
'x-1/2, y, -z-1/2'
'x, -y-1/2, z'
'-x-1/2, y-1/2, z-1/2'

loop_
_atom_site_label
_atom_site_type_symbol
_atom_site_fract_x
_atom_site_fract_y
_atom_site_fract_z
_atom_site_U_iso_or_equiv
_atom_site_adp_type
_atom_site_occupancy
_atom_site_symmetry_multiplicity
_atom_site_calc_flag
_atom_site_refinement_flags
Fe1A Fe 0.57952(10) 0.2500 0.365078(17) 0.0181(2) Uani 1 2 d S
Fe2A Fe 0.83875(10) 0.2500 0.347618(17) 0.0179(2) Uani 1 2 d S
Se1A Se 0.66168(5) 0.40801(4) 0.333937(8) 0.01765(11) Uani 1 1 d .
O1A O 0.2558(5) 0.2500 0.36792(11) 0.0380(13) Uani 1 2 d S
O2A O 0.6385(4) 0.4538(4) 0.40396(7) 0.0411(10) Uani 1 1 d .
O3A O 0.9810(4) 0.4545(4) 0.37922(7) 0.0365(9) Uani 1 1 d .
O4A O 1.0358(6) 0.2500 0.30218(10) 0.0393(13) Uani 1 2 d S
C1A C 0.6125(5) 0.3732(4) 0.29699(8) 0.0220(10) Uani 1 1 d .
H1AA H 0.5537 0.4489 0.2908 0.026 Uiso 1 1 calc R
H1AB H 0.7058 0.3753 0.2871 0.026 Uiso 1 1 calc R
C2A C 0.5319(7) 0.2500 0.28851(12) 0.0175(13) Uani 1 2 d S
C3A C 0.3742(8) 0.2500 0.29819(13) 0.0277(16) Uani 1 2 d S
H3AA H 0.3733 0.2500 0.3170 0.042 Uiso 1 2 d SR
H3AB H 0.3249 0.3271 0.2919 0.042 Uiso 1 1 d R
C4A C 0.5312(8) 0.2500 0.25856(12) 0.0258(15) Uani 1 2 d S
H4AA H 0.6304 0.2500 0.2523 0.039 Uiso 1 2 d SR
H4AB H 0.4816 0.1729 0.2523 0.039 Uiso 1 1 d R
C5A C 0.3797(8) 0.2500 0.36577(13) 0.0237(15) Uani 1 2 d S
C6A C 0.6121(5) 0.3745(5) 0.38890(9) 0.0256(11) Uani 1 1 d .
C7A C 0.9257(5) 0.3757(5) 0.36662(9) 0.0262(11) Uani 1 1 d .
C8A C 0.9603(7) 0.2500 0.31977(13) 0.0262(15) Uani 1 2 d S
Fe1B Fe 1.32437(10) 0.7500 0.298904(17) 0.0177(2) Uani 1 2 d S
Fe2B Fe 1.07169(10) 0.7500 0.319441(17) 0.0176(2) Uani 1 2 d S
Se1B Se 1.25291(5) 0.90829(4) 0.330887(8) 0.01705(11) Uani 1 1 d .
O1B O 1.6457(6) 0.7500 0.29370(11) 0.0390(13) Uani 1 2 d S
O2B O 1.2564(4) 0.5467(4) 0.26021(7) 0.0383(9) Uani 1 1 d .
O3B O 0.9249(4) 0.5424(4) 0.28951(7) 0.0364(9) Uani 1 1 d .
O4B O 0.9000(5) 0.7500 0.36812(10) 0.0358(13) Uani 1 2 d S
C1B C 1.3103(5) 0.8746(4) 0.36752(8) 0.0193(9) Uani 1 1 d .
H1BA H 1.3707 0.9502 0.3732 0.023 Uiso 1 1 calc R
H1BB H 1.2194 0.8767 0.3781 0.023 Uiso 1 1 calc R
C2B C 1.3935(7) 0.7500 0.37530(12) 0.0186(13) Uani 1 2 d S
C3B C 1.5492(7) 0.7500 0.36454(13) 0.0210(14) Uani 1 2 d S
H3BA H 1.5459 0.7500 0.3458 0.031 Uiso 1 2 d SR
H3BB H 1.5999 0.8271 0.3705 0.031 Uiso 1 1 d R
C4B C 1.4008(7) 0.7500 0.40534(12) 0.0225(14) Uani 1 2 d S
H4BA H 1.4519 0.8271 0.4112 0.034 Uiso 1 1 d R
H4BB H 1.3032 0.7500 0.4124 0.034 Uiso 1 2 d SR
C5B C 1.5219(8) 0.7500 0.29630(13) 0.0260(15) Uani 1 2 d S
C6B C 1.2858(5) 0.6251(5) 0.27537(9) 0.0241(10) Uani 1 1 d .
C7B C 0.9807(5) 0.6234(5) 0.30122(9) 0.0243(10) Uani 1 1 d .
C8B C 0.9640(7) 0.7500 0.34910(13) 0.0244(15) Uani 1 2 d S
Fe1C Fe 0.40749(10) 0.2500 0.487923(17) 0.0175(2) Uani 1 2 d S
Fe2C Fe 0.16159(10) 0.2500 0.464437(17) 0.0200(2) Uani 1 2 d S
Se1C Se 0.22172(5) 0.09264(4) 0.497156(8) 0.01891(11) Uani 1 1 d .
O1C O 0.6293(5) 0.2500 0.52979(10) 0.0373(13) Uani 1 2 d S
O2C O 0.5483(4) 0.4580(4) 0.45732(7) 0.0393(9) Uani 1 1 d .
O3C O 0.2159(5) 0.0454(4) 0.42511(7) 0.0445(10) Uani 1 1 d .
O4C O -0.1605(6) 0.2500 0.46715(12) 0.0476(15) Uani 1 2 d S
C1C C 0.0994(5) 0.1263(5) 0.52845(9) 0.0268(11) Uani 1 1 d .
H1CA H -0.0041 0.1232 0.5227 0.032 Uiso 1 1 calc R
H1CB H 0.1139 0.0510 0.5404 0.032 Uiso 1 1 calc R
C2C C 0.1171(7) 0.2500 0.54462(12) 0.0195(13) Uani 1 2 d S
C3C C 0.2620(7) 0.2500 0.55979(12) 0.0249(15) Uani 1 2 d S
H3CA H 0.3426 0.2500 0.5477 0.037 Uiso 1 2 d SR
H3CB H 0.2671 0.3271 0.5706 0.037 Uiso 1 1 d R
C4C C -0.0088(8) 0.2500 0.56460(14) 0.0345(18) Uani 1 2 d S
H4CA H -0.1008 0.2500 0.5555 0.052 Uiso 1 2 d SR
H4CB H -0.0023 0.1729 0.5754 0.052 Uiso 1 1 d R
C5C C 0.5388(8) 0.2500 0.51439(12) 0.0248(15) Uani 1 2 d S
C6C C 0.4936(5) 0.3772(5) 0.46932(9) 0.0248(10) Uani 1 1 d .
C7C C 0.1924(5) 0.1238(5) 0.44032(9) 0.0274(11) Uani 1 1 d .
C8C C -0.0339(8) 0.2500 0.46596(14) 0.0281(16) Uani 1 2 d S

loop_
_atom_site_aniso_label
_atom_site_aniso_U_11
_atom_site_aniso_U_22
_atom_site_aniso_U_33
_atom_site_aniso_U_23
_atom_site_aniso_U_13
_atom_site_aniso_U_12
Fe1A 0.0214(5) 0.0180(5) 0.0149(4) 0.000 0.0032(4) 0.000
Fe2A 0.0174(5) 0.0204(5) 0.0160(4) 0.000 -0.0010(4) 0.000
Se1A 0.0219(2) 0.0150(2) 0.0161(2) 0.00002(17) -0.00006(17) -0.00062(18)
O1A 0.020(3) 0.051(4) 0.043(3) 0.000 0.006(2) 0.000
O2A 0.062(3) 0.035(2) 0.0263(19) -0.0101(17) 0.0018(18) -0.003(2)
O3A 0.034(2) 0.034(2) 0.041(2) -0.0100(17) -0.0115(17) -0.0077(17)
O4A 0.028(3) 0.064(4) 0.025(3) 0.000 0.007(2) 0.000
C1A 0.026(3) 0.023(2) 0.017(2) 0.0042(18) -0.0023(19) -0.003(2)
C2A 0.021(3) 0.015(3) 0.017(3) 0.000 0.005(3) 0.000
C3A 0.032(4) 0.028(4) 0.024(3) 0.000 -0.003(3) 0.000
C4A 0.031(4) 0.029(4) 0.018(3) 0.000 -0.005(3) 0.000
C5A 0.030(4) 0.019(3) 0.022(3) 0.000 0.000(3) 0.000
C6A 0.030(3) 0.027(3) 0.019(2) 0.003(2) 0.007(2) 0.003(2)
C7A 0.022(3) 0.032(3) 0.024(2) 0.006(2) 0.001(2) 0.002(2)
C8A 0.019(4) 0.035(4) 0.025(4) 0.000 -0.006(3) 0.000
Fe1B 0.0198(5) 0.0174(5) 0.0159(4) 0.000 0.0023(4) 0.000
Fe2B 0.0167(5) 0.0199(5) 0.0163(4) 0.000 -0.0028(4) 0.000
Se1B 0.0199(2) 0.0145(2) 0.0168(2) 0.00004(17) -0.00160(17) 0.00072(18)
O1B 0.025(3) 0.044(3) 0.048(3) 0.000 0.008(3) 0.000
O2B 0.054(2) 0.035(2) 0.0268(19) -0.0113(17) 0.0007(17) -0.0077(19)
O3B 0.036(2) 0.034(2) 0.039(2) -0.0066(17) -0.0135(17) -0.0111(18)
O4B 0.027(3) 0.053(4) 0.027(3) 0.000 0.012(2) 0.000
C1B 0.023(2) 0.019(2) 0.016(2) -0.0047(17) -0.0026(18) 0.0012(19)
C2B 0.013(3) 0.026(4) 0.017(3) 0.000 0.001(2) 0.000
C3B 0.014(3) 0.024(3) 0.025(3) 0.000 0.004(3) 0.000
C4B 0.019(3) 0.031(4) 0.017(3) 0.000 -0.003(3) 0.000
C5B 0.028(4) 0.024(4) 0.026(4) 0.000 0.005(3) 0.000
C6B 0.032(3) 0.025(3) 0.015(2) 0.0048(19) 0.0013(19) -0.002(2)
C7B 0.022(2) 0.026(3) 0.025(2) 0.005(2) 0.002(2) -0.001(2)
C8B 0.023(4) 0.026(4) 0.024(3) 0.000 -0.002(3) 0.000
Fe1C 0.0176(5) 0.0200(5) 0.0150(4) 0.000 -0.0014(4) 0.000
Fe2C 0.0214(5) 0.0209(5) 0.0177(4) 0.000 -0.0059(4) 0.000
Se1C 0.0225(2) 0.0155(2) 0.0187(2) -0.00032(17) -0.00300(18) -0.00136(19)
O1C 0.029(3) 0.060(4) 0.023(3) 0.000 -0.010(2) 0.000
O2C 0.047(2) 0.042(2) 0.029(2) 0.0026(17) 0.0062(17) -0.018(2)
O3C 0.062(3) 0.040(2) 0.031(2) -0.0154(18) -0.0083(19) 0.007(2)
O4C 0.026(3) 0.047(4) 0.070(4) 0.000 -0.008(3) 0.000
C1C 0.026(3) 0.029(3) 0.026(2) 0.000(2) 0.002(2) -0.011(2)
C2C 0.019(3) 0.018(3) 0.022(3) 0.000 0.006(3) 0.000
C3C 0.024(4) 0.031(4) 0.020(3) 0.000 -0.004(3) 0.000
C4C 0.027(4) 0.049(5) 0.028(4) 0.000 0.007(3) 0.000
C5C 0.029(4) 0.030(4) 0.016(3) 0.000 0.004(3) 0.000
C6C 0.026(3) 0.029(3) 0.019(2) -0.002(2) -0.001(2) -0.003(2)
C7C 0.030(3) 0.029(3) 0.024(2) 0.001(2) -0.008(2) 0.003(2)
C8C 0.031(4) 0.025(4) 0.028(4) 0.000 -0.006(3) 0.000

loop_
_atom_type_symbol
_atom_type_description
_atom_type_scat_dispersion_real
_atom_type_scat_dispersion_imag
_atom_type_scat_source
C C 0.0033 0.0016 'International Tables Vol C Tables 4.2.6.8 and 6.1.1.4'
H H 0.0000 0.0000 'International Tables Vol C Tables 4.2.6.8 and 6.1.1.4'
O O 0.0106 0.0060 'International Tables Vol C Tables 4.2.6.8 and 6.1.1.4'
Fe Fe 0.3463 0.8444 'International Tables Vol C Tables 4.2.6.8 and 6.1.1.4'
Se Se -0.0929 2.2259 'International Tables Vol C Tables 4.2.6.8 and 6.1.1.4'

loop_
_geom_angle_atom_site_label_1
_geom_angle_atom_site_label_2
_geom_angle_atom_site_label_3
_geom_angle
_geom_angle_site_symmetry_1
_geom_angle_site_symmetry_3
C6A Fe1A C6A 90.6(3) 7_565 .
C6A Fe1A C5A 98.8(2) 7_565 .
C6A Fe1A C5A 98.8(2) . .
C6A Fe1A Se1A 152.06(16) 7_565 .
C6A Fe1A Se1A 85.68(15) . .
C5A Fe1A Se1A 109.11(15) . .
C6A Fe1A Se1A 85.68(15) 7_565 7_565
C6A Fe1A Se1A 152.06(16) . 7_565
C5A Fe1A Se1A 109.11(15) . 7_565
Se1A Fe1A Se1A 84.82(4) . 7_565
C6A Fe1A Fe2A 94.90(16) 7_565 .
C6A Fe1A Fe2A 94.90(16) . .
C5A Fe1A Fe2A 160.4(2) . .
Se1A Fe1A Fe2A 57.99(2) . .
Se1A Fe1A Fe2A 57.99(2) 7_565 .
C7A Fe2A C7A 91.1(3) . 7_565
C7A Fe2A C8A 99.0(2) . .
C7A Fe2A C8A 99.0(2) 7_565 .
C7A Fe2A Se1A 88.73(16) . .
C7A Fe2A Se1A 160.16(16) 7_565 .
C8A Fe2A Se1A 100.65(15) . .
C7A Fe2A Se1A 160.17(16) . 7_565
C7A Fe2A Se1A 88.73(16) 7_565 7_565
C8A Fe2A Se1A 100.65(15) . 7_565
Se1A Fe2A Se1A 84.81(4) . 7_565
C7A Fe2A Fe1A 102.87(16) . .
C7A Fe2A Fe1A 102.87(16) 7_565 .
C8A Fe2A Fe1A 148.6(2) . .
Se1A Fe2A Fe1A 57.98(3) . .
Se1A Fe2A Fe1A 57.98(3) 7_565 .
C1A Se1A Fe1A 116.55(13) . .
C1A Se1A Fe2A 108.29(14) . .
Fe1A Se1A Fe2A 64.04(3) . .
C2A C1A Se1A 122.1(3) . .
C2A C1A H1AA 106.8 . .
Se1A C1A H1AA 106.8 . .
C2A C1A H1AB 106.8 . .
Se1A C1A H1AB 106.8 . .
H1AA C1A H1AB 106.6 . .
C1A C2A C1A 111.5(5) 7_565 .
C1A C2A C3A 111.4(3) 7_565 .
C1A C2A C3A 111.4(3) . .
C1A C2A C4A 106.7(3) 7_565 .
C1A C2A C4A 106.7(3) . .
C3A C2A C4A 108.8(5) . .
C2A C3A H3AA 109.5 . .
C2A C3A H3AB 109.5 . .
H3AA C3A H3AB 109.5 . .
C2A C4A H4AA 109.3 . .
C2A C4A H4AB 109.6 . .
H4AA C4A H4AB 109.5 . .
O1A C5A Fe1A 175.5(6) . .
O2A C6A Fe1A 177.4(5) . .
O3A C7A Fe2A 178.6(4) . .
O4A C8A Fe2A 179.5(6) . .
C6B Fe1B C6B 90.8(3) 7_575 .
C6B Fe1B C5B 98.5(2) 7_575 .
C6B Fe1B C5B 98.5(2) . .
C6B Fe1B Se1B 152.69(16) 7_575 7_575
C6B Fe1B Se1B 85.84(14) . 7_575
C5B Fe1B Se1B 108.85(16) . 7_575
C6B Fe1B Se1B 85.84(14) 7_575 .
C6B Fe1B Se1B 152.70(16) . .
C5B Fe1B Se1B 108.85(16) . .
Se1B Fe1B Se1B 84.91(4) 7_575 .
C6B Fe1B Fe2B 95.73(16) 7_575 .
C6B Fe1B Fe2B 95.73(16) . .
C5B Fe1B Fe2B 159.7(2) . .
Se1B Fe1B Fe2B 57.81(2) 7_575 .
Se1B Fe1B Fe2B 57.81(2) . .
C7B Fe2B C7B 91.8(3) 7_575 .
C7B Fe2B C8B 100.6(2) 7_575 .
C7B Fe2B C8B 100.6(2) . .
C7B Fe2B Se1B 159.20(16) 7_575 7_575
C7B Fe2B Se1B 87.89(15) . 7_575
C8B Fe2B Se1B 99.86(16) . 7_575
C7B Fe2B Se1B 87.89(15) 7_575 .
C7B Fe2B Se1B 159.20(16) . .
C8B Fe2B Se1B 99.86(16) . .
Se1B Fe2B Se1B 85.13(4) 7_575 .
C7B Fe2B Fe1B 101.87(15) 7_575 .
C7B Fe2B Fe1B 101.87(15) . .
C8B Fe2B Fe1B 147.4(2) . .
Se1B Fe2B Fe1B 58.00(3) 7_575 .
Se1B Fe2B Fe1B 58.00(3) . .
C1B Se1B Fe2B 107.45(14) . .
C1B Se1B Fe1B 117.41(13) . .
Fe2B Se1B Fe1B 64.19(3) . .
C2B C1B Se1B 121.5(3) . .
C2B C1B H1BA 107.0 . .
Se1B C1B H1BA 107.0 . .
C2B C1B H1BB 107.0 . .
Se1B C1B H1BB 107.0 . .
H1BA C1B H1BB 106.7 . .
C3B C2B C1B 111.6(3) . 7_575
C3B C2B C1B 111.6(3) . .
C1B C2B C1B 111.9(5) 7_575 .
C3B C2B C4B 108.7(5) . .
C1B C2B C4B 106.3(3) 7_575 .
C1B C2B C4B 106.3(3) . .
C2B C3B H3BA 109.4 . .
C2B C3B H3BB 109.5 . .
H3BA C3B H3BB 109.5 . .
C2B C4B H4BA 109.4 . .
C2B C4B H4BB 109.5 . .
H4BA C4B H4BB 109.5 . .
O1B C5B Fe1B 177.5(6) . .
O2B C6B Fe1B 177.7(5) . .
O3B C7B Fe2B 179.0(5) . .
O4B C8B Fe2B 178.0(6) . .
C6C Fe1C C6C 92.8(3) . 7_565
C6C Fe1C C5C 96.2(2) . .
C6C Fe1C C5C 96.2(2) 7_565 .
C6C Fe1C Se1C 154.93(16) . .
C6C Fe1C Se1C 86.05(16) 7_565 .
C5C Fe1C Se1C 108.88(15) . .
C6C Fe1C Se1C 86.05(16) . 7_565
C6C Fe1C Se1C 154.93(16) 7_565 7_565
C5C Fe1C Se1C 108.88(15) . 7_565
Se1C Fe1C Se1C 84.61(4) . 7_565
C6C Fe1C Fe2C 97.83(16) . .
C6C Fe1C Fe2C 97.82(16) 7_565 .
C5C Fe1C Fe2C 159.7(2) . .
Se1C Fe1C Fe2C 57.69(3) . .
Se1C Fe1C Fe2C 57.70(3) 7_565 .
C8C Fe2C C7C 100.7(2) . 7_565
C8C Fe2C C7C 100.7(2) . .
C7C Fe2C C7C 90.9(3) 7_565 .
C8C Fe2C Se1C 101.52(17) . .
C7C Fe2C Se1C 157.57(16) 7_565 .
C7C Fe2C Se1C 88.02(15) . .
C8C Fe2C Se1C 101.52(17) . 7_565
C7C Fe2C Se1C 88.03(15) 7_565 7_565
C7C Fe2C Se1C 157.57(16) . 7_565
Se1C Fe2C Se1C 84.56(4) . 7_565
C8C Fe2C Fe1C 149.3(2) . .
C7C Fe2C Fe1C 100.68(16) 7_565 .
C7C Fe2C Fe1C 100.68(16) . .
Se1C Fe2C Fe1C 57.65(2) . .
Se1C Fe2C Fe1C 57.65(2) 7_565 .
C1C Se1C Fe1C 116.44(14) . .
C1C Se1C Fe2C 108.77(15) . .
Fe1C Se1C Fe2C 64.65(3) . .
C2C C1C Se1C 121.7(4) . .
C2C C1C H1CA 106.9 . .
Se1C C1C H1CA 106.9 . .
C2C C1C H1CB 106.9 . .
Se1C C1C H1CB 106.9 . .
H1CA C1C H1CB 106.7 . .
C1C C2C C1C 112.4(6) 7_565 .
C1C C2C C3C 111.6(4) 7_565 .
C1C C2C C3C 111.6(3) . .
C1C C2C C4C 106.5(4) 7_565 .
C1C C2C C4C 106.5(4) . .
C3C C2C C4C 108.0(5) . .
C2C C3C H3CA 109.6 . .
C2C C3C H3CB 109.4 . .
H3CA C3C H3CB 109.5 . .
C2C C4C H4CA 109.3 . .
C2C C4C H4CB 109.6 . .
H4CA C4C H4CB 109.5 . .
O1C C5C Fe1C 175.2(6) . .
O2C C6C Fe1C 179.6(5) . .
O3C C7C Fe2C 178.0(5) . .
O4C C8C Fe2C 179.5(7) . .

loop_
_geom_bond_atom_site_label_1
_geom_bond_atom_site_label_2
_geom_bond_distance
_geom_bond_site_symmetry_2
Fe1A C6A 1.782(5) 7_565
Fe1A C6A 1.782(5) .
Fe1A C5A 1.823(7) .
Fe1A Se1A 2.3832(8) .
Fe1A Se1A 2.3833(8) 7_565
Fe1A Fe2A 2.5272(13) .
Fe2A C7A 1.791(5) .
Fe2A C7A 1.791(5) 7_565
Fe2A C8A 1.804(7) .
Fe2A Se1A 2.3835(8) .
Fe2A Se1A 2.3835(8) 7_565
Se1A C1A 1.974(4) .
O1A C5A 1.135(8) .
O2A C6A 1.140(6) .
O3A C7A 1.146(6) .
O4A C8A 1.133(8) .
C1A C2A 1.516(6) .
C1A H1AA 0.9900 .
C1A H1AB 0.9900 .
C2A C1A 1.516(6) 7_565
C2A C3A 1.521(9) .
C2A C4A 1.531(8) .
C3A H3AA 0.9601 .
C3A H3AB 0.9599 .
C4A H4AA 0.9601 .
C4A H4AB 0.9600 .
Fe1B C6B 1.785(5) 7_575
Fe1B C6B 1.785(5) .
Fe1B C5B 1.807(7) .
Fe1B Se1B 2.3855(8) 7_575
Fe1B Se1B 2.3856(8) .
Fe1B Fe2B 2.5326(13) .
Fe2B C7B 1.793(5) 7_575
Fe2B C7B 1.793(5) .
Fe2B C8B 1.806(7) .
Fe2B Se1B 2.3805(8) 7_575
Fe2B Se1B 2.3806(8) .
Se1B C1B 1.975(4) .
O1B C5B 1.137(8) .
O2B C6B 1.143(6) .
O3B C7B 1.138(6) .
O4B C8B 1.134(8) .
C1B C2B 1.530(5) .
C1B H1BA 0.9900 .
C1B H1BB 0.9900 .
C2B C3B 1.523(8) .
C2B C1B 1.530(5) 7_575
C2B C4B 1.537(8) .
C3B H3BA 0.9600 .
C3B H3BB 0.9600 .
C4B H4BA 0.9599 .
C4B H4BB 0.9599 .
Fe1C C6C 1.788(5) .
Fe1C C6C 1.788(5) 7_565
Fe1C C5C 1.807(7) .
Fe1C Se1C 2.3783(8) .
Fe1C Se1C 2.3783(8) 7_565
Fe1C Fe2C 2.5440(13) .
Fe2C C8C 1.785(8) .
Fe2C C7C 1.802(5) 7_565
Fe2C C7C 1.802(5) .
Fe2C Se1C 2.3793(8) .
Fe2C Se1C 2.3794(8) 7_565
Se1C C1C 1.980(5) .
O1C C5C 1.140(8) .
O2C C6C 1.140(6) .
O3C C7C 1.134(6) .
O4C C8C 1.156(8) .
C1C C2C 1.514(6) .
C1C H1CA 0.9900 .
C1C H1CB 0.9900 .
C2C C1C 1.514(6) 7_565
C2C C3C 1.533(9) .
C2C C4C 1.537(9) .
C3C H3CA 0.9601 .
C3C H3CB 0.9599 .
C4C H4CA 0.9600 .
C4C H4CB 0.9597 .

loop_
_publcif_info_exptl_table_extra_item
sin_theta_over_lambda_max
